data_1558678
loop_
_publ_author_name
'Aitchison, Catherine M.'
'Sachs, Michael'
'Little, Marc'
'Wilbraham, Liam'
'Brownbill, Nick J.'
'Kane, Chris'
'Blanc, Fr\'ed\'eric'
'Zwijnenburg, Martijn'
'Durrant, James'
'Sprick, Reiner Sebastian'
'Cooper, Andrew'

_publ_section_title
;
 Structure-activity relationships in well-defined conjugated oligomer
 photocatalysts for hydrogen production from water
;
_journal_name_full 'Chemical Science'
_journal_paper_doi 10.1039/D0SC02675A
_journal_year 2020
_chemical_formula_moiety 'C15 H14'
_chemical_formula_sum 'C15 H14'
_chemical_formula_weight 194.26
_space_group_crystal_system tetragonal
_space_group_IT_number 88
_space_group_name_Hall '-I 4ad'
_space_group_name_H-M_alt 'I 41/a :2'
_atom_sites_solution_hydrogens geom
_atom_sites_solution_primary dual
_audit_creation_date 2019-02-05
_audit_creation_method
;
Olex2 1.2
(compiled 2018.05.29 svn.r3508 for OlexSys, GUI svn.r5506)
;
_audit_update_record
;
2020-04-28 deposited with the CCDC.	2020-07-28 downloaded from the CCDC.
;
_cell_angle_alpha 90
_cell_angle_beta 90
_cell_angle_gamma 90
_cell_formula_units_Z 16
_cell_length_a 21.5488(14)
_cell_length_b 21.5488(14)
_cell_length_c 9.6725(6)
_cell_measurement_reflns_used 7759
_cell_measurement_temperature 100
_cell_measurement_theta_max 29.169
_cell_measurement_theta_min 2.308
_cell_volume 4491.4(5)
_computing_cell_refinement 'SAINT v8.34A (Bruker, 2013)'
_computing_data_collection
;
CrystalClear-SM Expert 2.0 r7 (Rigaku, 2011)
;
_computing_data_reduction 'SAINT v8.34A (Bruker, 2013)'
_computing_molecular_graphics 'Olex2 (Dolomanov et al., 2009)'
_computing_publication_material 'Olex2 (Dolomanov et al., 2009)'
_computing_structure_refinement 'ShelXL (Sheldrick, 2015)'
_computing_structure_solution 'ShelXT (Sheldrick, 2015)'
_diffrn_ambient_temperature 100
_diffrn_detector CCD
_diffrn_detector_area_resol_mean 28.5714
_diffrn_detector_type 'Rigaku Saturn724+'
_diffrn_measured_fraction_theta_full 1.000
_diffrn_measured_fraction_theta_max 1.000
_diffrn_measurement_device 'AFC12 (Right): Kappa 3 circle'
_diffrn_measurement_device_type 'Rigaku Saturn724+ (2x2 bin mode)'
_diffrn_measurement_method 'profile data from \w-scans'
_diffrn_measurement_specimen_support 'Mitegen 50um'
_diffrn_radiation_collimation 0.3
_diffrn_radiation_monochromator Confocal
_diffrn_radiation_probe x-ray
_diffrn_radiation_type MoK\a
_diffrn_radiation_wavelength 0.71073
_diffrn_reflns_av_R_equivalents 0.0572
_diffrn_reflns_av_unetI/netI 0.0445
_diffrn_reflns_Laue_measured_fraction_full 1.000
_diffrn_reflns_Laue_measured_fraction_max 1.000
_diffrn_reflns_limit_h_max 30
_diffrn_reflns_limit_h_min -28
_diffrn_reflns_limit_k_max 22
_diffrn_reflns_limit_k_min -31
_diffrn_reflns_limit_l_max 13
_diffrn_reflns_limit_l_min -12
_diffrn_reflns_number 25139
_diffrn_reflns_point_group_measured_fraction_full 1.000
_diffrn_reflns_point_group_measured_fraction_max 1.000
_diffrn_reflns_theta_full 25.242
_diffrn_reflns_theta_max 30.988
_diffrn_reflns_theta_min 1.890
_diffrn_source 'Rotating Anode'
_diffrn_source_current 24.0
_diffrn_source_power 1.2
_diffrn_source_target Mo
_diffrn_source_type 'Rotating Anode'
_diffrn_source_voltage 50.0
_diffrn_standards_number 0
_exptl_absorpt_coefficient_mu 0.065
_exptl_absorpt_correction_T_max 0.7463
_exptl_absorpt_correction_T_min 0.4763
_exptl_absorpt_correction_type multi-scan
_exptl_absorpt_process_details
;
SADABS-2014/5 (Bruker,2014/5) was used for absorption correction.
wR2(int) was 0.0984 before and 0.0786 after correction.
The Ratio of minimum to maximum transmission is 0.6382.
The \l/2 correction factor is 0.00150.
;
_exptl_crystal_colour colourless
_exptl_crystal_colour_primary colourless
_exptl_crystal_density_diffrn 1.149
_exptl_crystal_description block
_exptl_crystal_F_000 1664
_exptl_crystal_size_max 0.53
_exptl_crystal_size_mid 0.43
_exptl_crystal_size_min 0.315
_refine_diff_density_max 0.153
_refine_diff_density_min -0.247
_refine_diff_density_rms 0.054
_refine_ls_extinction_method none
_refine_ls_goodness_of_fit_ref 1.049
_refine_ls_hydrogen_treatment constr
_refine_ls_matrix_type full
_refine_ls_number_parameters 138
_refine_ls_number_reflns 3576
_refine_ls_number_restraints 0
_refine_ls_restrained_S_all 1.049
_refine_ls_R_factor_all 0.0671
_refine_ls_R_factor_gt 0.0478
_refine_ls_shift/su_max 0.001
_refine_ls_shift/su_mean 0.000
_refine_ls_structure_factor_coef Fsqd
_refine_ls_weighting_details 'w=1/[\s^2^(Fo^2^)+(0.0543P)^2^+1.7876P] where P=(Fo^2^+2Fc^2^)/3'
_refine_ls_weighting_scheme calc
_refine_ls_wR_factor_gt 0.1180
_refine_ls_wR_factor_ref 0.1338
_reflns_Friedel_coverage 0.000
_reflns_number_gt 2650
_reflns_number_total 3576
_reflns_threshold_expression 'I > 2\s(I)'
_cod_data_source_file d0sc02675a3.cif
_cod_data_source_block ca_mef1_100k
_cod_original_cell_volume 4491.4(6)
_cod_original_sg_symbol_H-M 'I 41/a'
_cod_database_code 1558678
_shelx_shelxl_version_number 2014/7
_shelx_space_group_comment
;
The symmetry employed for this shelxl refinement is uniquely defined
by the following loop, which should always be used as a source of
symmetry information in preference to the above space-group names.
They are only intended as comments.
;
_shelx_estimated_absorpt_t_max 0.980
_shelx_estimated_absorpt_t_min 0.967
_olex2_refinement_description
;
1. Fixed Uiso
 At 1.2 times of:
  All C(H) groups
 At 1.5 times of:
  All C(H,H,H) groups
2.a Aromatic/amide H refined with riding coordinates:
 C2(H2), C3(H3), C4(H4), C5(H5), C8(H8), C9(H9), C10(H10), C11(H11)
2.b Idealised Me refined as rotating group:
 C14(H14A,H14B,H14C), C15(H15C,H15B,H15A)
;
_olex2_submission_special_instructions 'No special instructions were received'

loop_
_space_group_symop_operation_xyz
'x, y, z'
'-x+1/2, -y, z+1/2'
'-y+3/4, x+1/4, z+1/4'
'y+3/4, -x+3/4, z+3/4'
'x+1/2, y+1/2, z+1/2'
'-x+1, -y+1/2, z+1'
'-y+5/4, x+3/4, z+3/4'
'y+5/4, -x+5/4, z+5/4'
'-x, -y, -z'
'x-1/2, y, -z-1/2'
'y-3/4, -x-1/4, -z-1/4'
'-y-3/4, x-3/4, -z-3/4'
'-x+1/2, -y+1/2, -z+1/2'
'x, y+1/2, -z'
'y-1/4, -x+1/4, -z+1/4'
'-y-1/4, x-1/4, -z-1/4'

loop_
_atom_site_label
_atom_site_type_symbol
_atom_site_fract_x
_atom_site_fract_y
_atom_site_fract_z
_atom_site_U_iso_or_equiv
_atom_site_adp_type
_atom_site_occupancy
_atom_site_site_symmetry_order
_atom_site_calc_flag
_atom_site_refinement_flags_posn
_atom_site_refinement_flags_adp
_atom_site_refinement_flags_occupancy
_atom_site_disorder_assembly
_atom_site_disorder_group
C1 C 0.60849(4) 0.44395(4) 0.42990(10) 0.0237(2) Uani 1 1 d . . . . .
C2 C 0.62488(5) 0.47190(5) 0.55385(11) 0.0306(2) Uani 1 1 d . . . . .
H2 H 0.6268 0.5158 0.5612 0.037 Uiso 1 1 calc R . . . .
C3 C 0.63849(6) 0.43448(6) 0.66757(12) 0.0367(3) Uani 1 1 d . . . . .
H3 H 0.6497 0.4531 0.7530 0.044 Uiso 1 1 calc R . . . .
C4 C 0.63587(5) 0.37023(6) 0.65718(13) 0.0365(3) Uani 1 1 d . . . . .
H4 H 0.6452 0.3454 0.7357 0.044 Uiso 1 1 calc R . . . .
C5 C 0.61973(5) 0.34186(5) 0.53344(12) 0.0308(2) Uani 1 1 d . . . . .
H5 H 0.6179 0.2979 0.5265 0.037 Uiso 1 1 calc R . . . .
C6 C 0.60622(4) 0.37914(4) 0.41973(10) 0.0238(2) Uani 1 1 d . . . . .
C7 C 0.58835(4) 0.36292(4) 0.27782(11) 0.0252(2) Uani 1 1 d . . . . .
C8 C 0.57921(5) 0.30539(5) 0.21516(14) 0.0341(3) Uani 1 1 d . . . . .
H8 H 0.5842 0.2681 0.2663 0.041 Uiso 1 1 calc R . . . .
C9 C 0.56274(5) 0.30383(6) 0.07671(14) 0.0423(3) Uani 1 1 d . . . . .
H9 H 0.5566 0.2650 0.0324 0.051 Uiso 1 1 calc R . . . .
C10 C 0.55506(5) 0.35819(7) 0.00189(13) 0.0430(3) Uani 1 1 d . . . . .
H10 H 0.5437 0.3561 -0.0929 0.052 Uiso 1 1 calc R . . . .
C11 C 0.56374(5) 0.41584(6) 0.06427(12) 0.0353(3) Uani 1 1 d . . . . .
H11 H 0.5582 0.4530 0.0130 0.042 Uiso 1 1 calc R . . . .
C12 C 0.58059(5) 0.41793(5) 0.20246(11) 0.0263(2) Uani 1 1 d . . . . .
C13 C 0.59168(5) 0.47427(5) 0.29317(11) 0.0270(2) Uani 1 1 d . . . . .
C14 C 0.64520(6) 0.51460(6) 0.23873(13) 0.0395(3) Uani 1 1 d . . . . .
H14A H 0.6501 0.5511 0.2982 0.059 Uiso 1 1 calc GR . . . .
H14B H 0.6359 0.5280 0.1441 0.059 Uiso 1 1 calc GR . . . .
H14C H 0.6837 0.4904 0.2392 0.059 Uiso 1 1 calc GR . . . .
C15 C 0.53175(6) 0.51267(6) 0.30644(14) 0.0398(3) Uani 1 1 d . . . . .
H15C H 0.4978 0.4858 0.3374 0.060 Uiso 1 1 calc GR . . . .
H15B H 0.5212 0.5307 0.2164 0.060 Uiso 1 1 calc GR . . . .
H15A H 0.5380 0.5460 0.3740 0.060 Uiso 1 1 calc GR . . . .

loop_
_atom_site_aniso_label
_atom_site_aniso_U_11
_atom_site_aniso_U_22
_atom_site_aniso_U_33
_atom_site_aniso_U_23
_atom_site_aniso_U_13
_atom_site_aniso_U_12
C1 0.0247(4) 0.0235(4) 0.0230(5) -0.0002(3) -0.0001(3) 0.0009(3)
C2 0.0330(5) 0.0310(5) 0.0277(5) -0.0043(4) -0.0025(4) 0.0003(4)
C3 0.0367(6) 0.0503(7) 0.0230(5) -0.0014(5) -0.0041(4) 0.0012(5)
C4 0.0332(6) 0.0467(7) 0.0297(6) 0.0122(5) -0.0029(4) 0.0012(4)
C5 0.0271(5) 0.0299(5) 0.0355(6) 0.0087(4) -0.0001(4) 0.0005(4)
C6 0.0213(4) 0.0240(4) 0.0262(5) 0.0012(4) 0.0015(3) 0.0004(3)
C7 0.0207(4) 0.0258(4) 0.0289(5) -0.0041(4) 0.0031(4) -0.0012(3)
C8 0.0269(5) 0.0299(5) 0.0454(7) -0.0119(5) 0.0048(5) -0.0027(4)
C9 0.0281(5) 0.0508(7) 0.0481(8) -0.0278(6) 0.0074(5) -0.0076(5)
C10 0.0288(5) 0.0705(9) 0.0297(6) -0.0184(6) 0.0034(4) -0.0102(5)
C11 0.0291(5) 0.0533(7) 0.0234(5) -0.0001(5) 0.0010(4) -0.0068(4)
C12 0.0243(4) 0.0318(5) 0.0228(5) -0.0013(4) 0.0011(4) -0.0022(3)
C13 0.0329(5) 0.0234(4) 0.0248(5) 0.0021(4) -0.0033(4) 0.0000(3)
C14 0.0498(7) 0.0328(6) 0.0359(6) 0.0098(5) -0.0057(5) -0.0133(5)
C15 0.0466(7) 0.0326(6) 0.0402(7) -0.0012(5) -0.0096(5) 0.0124(5)

loop_
_atom_type_symbol
_atom_type_description
_atom_type_scat_dispersion_real
_atom_type_scat_dispersion_imag
_atom_type_scat_source
C C 0.0033 0.0016 'International Tables Vol C Tables 4.2.6.8 and 6.1.1.4'
H H 0.0000 0.0000 'International Tables Vol C Tables 4.2.6.8 and 6.1.1.4'

loop_
_geom_angle_atom_site_label_1
_geom_angle_atom_site_label_2
_geom_angle_atom_site_label_3
_geom_angle
_geom_angle_site_symmetry_1
_geom_angle_site_symmetry_3
_geom_angle_publ_flag
C2 C1 C6 120.15(9) . . ?
C2 C1 C13 128.78(9) . . ?
C6 C1 C13 111.07(9) . . ?
C1 C2 H2 120.5 . . ?
C1 C2 C3 118.94(10) . . ?
C3 C2 H2 120.5 . . ?
C2 C3 H3 119.7 . . ?
C4 C3 C2 120.70(11) . . ?
C4 C3 H3 119.7 . . ?
C3 C4 H4 119.6 . . ?
C5 C4 C3 120.75(11) . . ?
C5 C4 H4 119.6 . . ?
C4 C5 H5 120.7 . . ?
C4 C5 C6 118.64(10) . . ?
C6 C5 H5 120.7 . . ?
C1 C6 C7 108.19(8) . . ?
C5 C6 C1 120.82(10) . . ?
C5 C6 C7 131.00(9) . . ?
C8 C7 C6 130.95(10) . . ?
C8 C7 C12 120.61(10) . . ?
C12 C7 C6 108.44(8) . . ?
C7 C8 H8 120.7 . . ?
C9 C8 C7 118.56(12) . . ?
C9 C8 H8 120.7 . . ?
C8 C9 H9 119.5 . . ?
C8 C9 C10 120.94(11) . . ?
C10 C9 H9 119.5 . . ?
C9 C10 H10 119.6 . . ?
C9 C10 C11 120.73(12) . . ?
C11 C10 H10 119.6 . . ?
C10 C11 H11 120.6 . . ?
C12 C11 C10 118.80(12) . . ?
C12 C11 H11 120.6 . . ?
C7 C12 C13 110.94(9) . . ?
C11 C12 C7 120.36(10) . . ?
C11 C12 C13 128.70(10) . . ?
C1 C13 C14 111.26(9) . . ?
C1 C13 C15 111.03(9) . . ?
C12 C13 C1 101.35(8) . . ?
C12 C13 C14 111.87(9) . . ?
C12 C13 C15 110.27(9) . . ?
C14 C13 C15 110.74(10) . . ?
C13 C14 H14A 109.5 . . ?
C13 C14 H14B 109.5 . . ?
C13 C14 H14C 109.5 . . ?
H14A C14 H14B 109.5 . . ?
H14A C14 H14C 109.5 . . ?
H14B C14 H14C 109.5 . . ?
C13 C15 H15C 109.5 . . ?
C13 C15 H15B 109.5 . . ?
C13 C15 H15A 109.5 . . ?
H15C C15 H15B 109.5 . . ?
H15C C15 H15A 109.5 . . ?
H15B C15 H15A 109.5 . . ?

loop_
_geom_bond_atom_site_label_1
_geom_bond_atom_site_label_2
_geom_bond_distance
_geom_bond_site_symmetry_2
_geom_bond_publ_flag
C1 C2 1.3875(14) . ?
C1 C6 1.4009(13) . ?
C1 C13 1.5189(14) . ?
C2 H2 0.9500 . ?
C2 C3 1.3950(16) . ?
C3 H3 0.9500 . ?
C3 C4 1.3894(18) . ?
C4 H4 0.9500 . ?
C4 C5 1.3882(17) . ?
C5 H5 0.9500 . ?
C5 C6 1.3927(14) . ?
C6 C7 1.4679(15) . ?
C7 C8 1.3938(14) . ?
C7 C12 1.4016(14) . ?
C8 H8 0.9500 . ?
C8 C9 1.3858(19) . ?
C9 H9 0.9500 . ?
C9 C10 1.387(2) . ?
C10 H10 0.9500 . ?
C10 C11 1.3936(18) . ?
C11 H11 0.9500 . ?
C11 C12 1.3859(15) . ?
C12 C13 1.5169(14) . ?
C13 C14 1.5370(15) . ?
C13 C15 1.5392(15) . ?
C14 H14A 0.9800 . ?
C14 H14B 0.9800 . ?
C14 H14C 0.9800 . ?
C15 H15C 0.9800 . ?
C15 H15B 0.9800 . ?
C15 H15A 0.9800 . ?
